data_4509459
loop_
_publ_author_name
'Zhao, Xiao-Qing'
'Zuo, Ya'
'Gao, Dong-Liang'
'Zhao, Bin'
'Shi, Wei'
'Cheng, Peng'

_publ_section_title
;
 Syntheses, Structures, and Luminescence Properties of a Series of
 LnIII&#x2212;BaIIHeterometal-Organic Frameworks
;
_journal_issue 9
_journal_name_full 'Crystal Growth &amp; Design'
_journal_page_first 3948
_journal_paper_doi 10.1021/cg9000818
_journal_volume 9
_journal_year 2009
_chemical_formula_sum 'C21 H29 Ba1.5 Gd N3 O22'
_chemical_formula_weight 1038.73
_chemical_name_systematic
; 
 ? 
;
_space_group_IT_number 14
_symmetry_cell_setting monoclinic
_symmetry_space_group_name_Hall '-P 2ybc'
_symmetry_space_group_name_H-M 'P 1 21/c 1'
_atom_sites_solution_hydrogens geom
_atom_sites_solution_primary direct
_atom_sites_solution_secondary difmap
_audit_creation_method SHELXL-97
_cell_angle_alpha 90.00
_cell_angle_beta 106.536(4)
_cell_angle_gamma 90.00
_cell_formula_units_Z 4
_cell_length_a 10.097(3)
_cell_length_b 21.140(6)
_cell_length_c 15.381(5)
_cell_measurement_temperature 294(2)
_cell_volume 3147.3(17)
_computing_cell_refinement 'Bruker SMART'
_computing_data_collection 'Bruker SMART'
_computing_data_reduction 'Bruker SAINT'
_computing_molecular_graphics 'Bruker SHELXTL'
_computing_publication_material 'Bruker SHELXTL'
_computing_structure_refinement 'SHELXL-97 (Sheldrick, 1997)'
_computing_structure_solution 'SHELXS-97 (Sheldrick, 1990)'
_diffrn_ambient_temperature 294(2)
_diffrn_measured_fraction_theta_full 0.994
_diffrn_measured_fraction_theta_max 0.994
_diffrn_measurement_device_type 'CCD area detector'
_diffrn_measurement_method 'phi and omega scans'
_diffrn_radiation_monochromator graphite
_diffrn_radiation_source 'fine-focus sealed tube'
_diffrn_radiation_type MoK\a
_diffrn_radiation_wavelength 0.71070
_diffrn_reflns_av_R_equivalents 0.0276
_diffrn_reflns_av_sigmaI/netI 0.0280
_diffrn_reflns_limit_h_max 13
_diffrn_reflns_limit_h_min -11
_diffrn_reflns_limit_k_max 27
_diffrn_reflns_limit_k_min -20
_diffrn_reflns_limit_l_max 20
_diffrn_reflns_limit_l_min -19
_diffrn_reflns_number 23790
_diffrn_reflns_theta_full 27.90
_diffrn_reflns_theta_max 27.90
_diffrn_reflns_theta_min 1.68
_exptl_absorpt_coefficient_mu 4.042
_exptl_absorpt_correction_T_max 1.0000
_exptl_absorpt_correction_T_min 0.8986
_exptl_absorpt_correction_type multi-scan
_exptl_absorpt_process_details SADABS
_exptl_crystal_density_diffrn 2.192
_exptl_crystal_density_method 'not measured'
_exptl_crystal_F_000 2000
_exptl_crystal_size_max 0.20
_exptl_crystal_size_mid 0.20
_exptl_crystal_size_min 0.20
_refine_diff_density_max 1.869
_refine_diff_density_min -1.012
_refine_diff_density_rms 0.135
_refine_ls_extinction_method none
_refine_ls_goodness_of_fit_ref 1.084
_refine_ls_hydrogen_treatment constr
_refine_ls_matrix_type full
_refine_ls_number_parameters 479
_refine_ls_number_reflns 7484
_refine_ls_number_restraints 54
_refine_ls_restrained_S_all 1.084
_refine_ls_R_factor_all 0.0260
_refine_ls_R_factor_gt 0.0226
_refine_ls_shift/su_max 0.003
_refine_ls_shift/su_mean 0.000
_refine_ls_structure_factor_coef Fsqd
_refine_ls_weighting_details 'calc w=1/[\s^2^(Fo^2^)+(0.0360P)^2^+4.4987P] where P=(Fo^2^+2Fc^2^)/3'
_refine_ls_weighting_scheme calc
_refine_ls_wR_factor_gt 0.0663
_refine_ls_wR_factor_ref 0.0678
_reflns_number_gt 6588
_reflns_number_total 7484
_reflns_threshold_expression >2sigma(I)
_cod_data_source_file cg9000818sup3.cif
_cod_data_source_block r60512b
_cod_depositor_comments
;
The following automatic conversions were performed:

'_symmetry_cell_setting' value 'Monoclinic' changed to 'monoclinic'
according to /home/saulius/struct/CIF-dictionaries/cif_core.dic
dictionary named 'cif_core.dic' version 2.4.2 from
2011-04-26.

'_exptl_absorpt_correction_type' value 'Multi-SCAN'
changed to 'multi-scan' according to
/home/saulius/struct/CIF-dictionaries/cif_core.dic dictionary named
'cif_core.dic' version 2.4.2 from
2011-04-26.

'_refine_ls_hydrogen_treatment' value 'CONSTR' changed
to 'constr' according to
/home/saulius/struct/CIF-dictionaries/cif_core.dic dictionary named
'cif_core.dic' version 2.4.2 from 2011-04-26.

Automatic conversion script
Id: cif_fix_values 1891 2012-01-12 08:04:46Z andrius 
;
_cod_original_cell_volume 3147.5(16)
_cod_original_sg_symbol_H-M P21/c
_cod_original_formula_sum 'C21 H29 Ba1.50 Gd N3 O22'
_cod_database_code 4509459

loop_
_symmetry_equiv_pos_as_xyz
'x, y, z'
'-x, y+1/2, -z+1/2'
'-x, -y, -z'
'x, -y-1/2, z-1/2'

loop_
_atom_site_label
_atom_site_type_symbol
_atom_site_fract_x
_atom_site_fract_y
_atom_site_fract_z
_atom_site_U_iso_or_equiv
_atom_site_adp_type
_atom_site_occupancy
_atom_site_symmetry_multiplicity
_atom_site_calc_flag
_atom_site_refinement_flags
_atom_site_disorder_group
Gd1 Gd -0.003813(14) 0.906932(7) 0.249763(10) 0.00798(5) Uani 1 1 d . .
Ba1 Ba 0.430255(17) 1.077333(8) 0.081316(12) 0.00912(5) Uani 1 1 d . .
N1 N 0.0211(3) 1.02377(12) 0.23192(18) 0.0103(5) Uani 1 1 d . .
N2 N -0.0947(3) 0.87202(13) 0.37659(18) 0.0126(5) Uani 1 1 d . .
N3 N 0.0647(3) 0.82648(13) 0.14973(18) 0.0105(5) Uani 1 1 d . .
O1 O 0.2209(2) 0.94230(11) 0.23447(15) 0.0131(4) Uani 1 1 d . .
O2 O 0.3684(2) 1.02000(11) 0.22726(16) 0.0142(5) Uani 1 1 d . .
O3 O -0.2105(2) 0.97062(11) 0.24123(16) 0.0129(4) Uani 1 1 d . .
O4 O -0.3202(2) 1.06380(12) 0.22716(18) 0.0201(5) Uani 1 1 d . .
O5 O 0.1111(2) 0.95150(11) 0.39661(15) 0.0144(5) Uani 1 1 d . .
O6 O 0.1490(3) 0.95459(16) 0.54739(18) 0.0304(7) Uani 1 1 d . .
C1 C 0.1446(3) 1.04828(15) 0.2342(2) 0.0108(6) Uani 1 1 d . .
C2 C 0.1697(3) 1.11282(15) 0.2408(2) 0.0132(6) Uani 1 1 d . .
H2 H 0.2570 1.1287 0.2444 0.016 Uiso 1 1 calc R .
C3 C 0.0621(3) 1.15310(15) 0.2418(2) 0.0148(6) Uani 1 1 d . .
H3 H 0.0763 1.1966 0.2461 0.018 Uiso 1 1 calc R .
C4 C -0.0674(3) 1.12801(15) 0.2363(2) 0.0137(6) Uani 1 1 d . .
H4 H -0.1418 1.1543 0.2349 0.016 Uiso 1 1 calc R .
C5 C -0.0828(3) 1.06276(15) 0.2330(2) 0.0107(6) Uani 1 1 d . .
C6 C 0.2526(3) 0.99992(15) 0.2312(2) 0.0114(6) Uani 1 1 d . .
C7 C -0.2164(3) 1.03100(15) 0.2345(2) 0.0119(6) Uani 1 1 d . .
C8 C -0.0411(3) 0.89563(17) 0.4599(2) 0.0171(7) Uani 1 1 d . .
C9 C -0.0938(4) 0.8802(2) 0.5308(3) 0.0326(10) Uani 1 1 d . .
H9 H -0.0567 0.8979 0.5879 0.039 Uiso 1 1 calc R .
C10 C -0.2032(5) 0.8377(3) 0.5153(3) 0.0445(14) Uani 1 1 d . .
H10 H -0.2397 0.8263 0.5622 0.053 Uiso 1 1 calc R .
C11 C -0.2568(4) 0.8126(2) 0.4300(3) 0.0331(10) Uani 1 1 d . .
H11 H -0.3290 0.7836 0.4184 0.040 Uiso 1 1 calc R .
C12 C -0.2011(3) 0.83151(17) 0.3616(2) 0.0176(7) Uani 1 1 d . .
C13 C 0.0828(3) 0.93781(17) 0.4697(2) 0.0160(7) Uani 1 1 d . .
C14 C -0.2565(3) 0.81092(16) 0.2639(2) 0.0160(6) Uani 1 1 d . .
C15 C 0.1525(3) 0.77957(14) 0.1857(2) 0.0103(6) Uani 1 1 d . .
C16 C 0.1937(3) 0.73522(16) 0.1320(2) 0.0150(6) Uani 1 1 d . .
H16 H 0.2553 0.7032 0.1581 0.018 Uiso 1 1 calc R .
C17 C 0.1406(3) 0.73980(16) 0.0379(2) 0.0172(7) Uani 1 1 d . .
H17 H 0.1669 0.7110 0.0002 0.021 Uiso 1 1 calc R .
C18 C 0.0485(3) 0.78768(16) 0.0016(2) 0.0152(6) Uani 1 1 d . .
H18 H 0.0110 0.7914 -0.0609 0.018 Uiso 1 1 calc R .
C19 C 0.0126(3) 0.83032(15) 0.0600(2) 0.0118(6) Uani 1 1 d . .
C20 C 0.2009(3) 0.78077(14) 0.2885(2) 0.0112(6) Uani 1 1 d . .
C21 C -0.0897(3) 0.88397(16) 0.0283(2) 0.0127(6) Uani 1 1 d . .
O7 O -0.1897(2) 0.83007(11) 0.21074(15) 0.0146(5) Uani 1 1 d . .
O8 O -0.3644(3) 0.77868(14) 0.24113(18) 0.0290(6) Uani 1 1 d . .
O9 O 0.1522(2) 0.82382(11) 0.32684(15) 0.0147(5) Uani 1 1 d . .
O10 O 0.2847(2) 0.73925(11) 0.32893(15) 0.0152(5) Uani 1 1 d . .
O11 O -0.0987(2) 0.92253(11) 0.09032(16) 0.0146(5) Uani 1 1 d . .
O12 O -0.1563(2) 0.88620(12) -0.05227(16) 0.0178(5) Uani 1 1 d . .
O13 O 0.2432(3) 0.97935(12) 0.00992(18) 0.0252(6) Uani 1 1 d . .
O14 O 0.5536(2) 0.95428(11) 0.09268(15) 0.0129(4) Uani 1 1 d . .
O15 O 0.6670(2) 1.13698(12) 0.04212(16) 0.0172(5) Uani 1 1 d . .
O16 O 0.3622(3) 1.18362(12) -0.03267(16) 0.0198(5) Uani 1 1 d . .
O17 O 0.4866(3) 1.18153(13) 0.1991(2) 0.0279(6) Uani 1 1 d . .
Ba2 Ba 0.41656(4) 0.985437(19) 0.61111(3) 0.01067(11) Uani 0.4650(8) 1 d PU 1
Ba2' Ba 0.4183(5) 1.0398(3) 0.6491(4) 0.0135(16) Uani 0.0350(8) 1 d PU 2
O18 O 0.4627(5) 0.8637(2) 0.6375(3) 0.0271(9) Uani 0.60 1 d PU .
O18' O 0.4220(7) 0.8898(4) 0.6092(5) 0.0235(9) Uani 0.40 1 d PU .
O19 O 0.3534(5) 1.0113(3) 0.4483(3) 0.0197(10) Uani 0.50 1 d PU .
O19' O 0.3550(6) 1.0526(3) 0.4506(4) 0.0257(11) Uani 0.50 1 d PU .
O20 O 0.5252(5) 1.1074(2) 0.6489(4) 0.0222(11) Uani 0.50 1 d PU .
O20' O 0.5943(5) 1.0900(3) 0.5571(4) 0.0235(11) Uani 0.50 1 d PU .
O21 O 0.3971(3) 0.63474(13) 0.64888(17) 0.0240(5) Uani 1 1 d . .
O22 O 0.4595(3) 0.70762(15) 0.98790(18) 0.0300(6) Uani 1 1 d . .

loop_
_atom_site_aniso_label
_atom_site_aniso_U_11
_atom_site_aniso_U_22
_atom_site_aniso_U_33
_atom_site_aniso_U_23
_atom_site_aniso_U_13
_atom_site_aniso_U_12
Gd1 0.00779(7) 0.00744(8) 0.00836(8) -0.00004(5) 0.00170(6) -0.00006(5)
Ba1 0.01110(9) 0.00786(9) 0.00864(9) -0.00017(6) 0.00318(6) -0.00008(6)
N1 0.0122(12) 0.0103(12) 0.0085(12) 0.0008(9) 0.0034(10) -0.0006(10)
N2 0.0109(12) 0.0146(13) 0.0108(13) 0.0002(10) 0.0007(10) -0.0006(10)
N3 0.0097(11) 0.0106(12) 0.0120(13) 0.0003(10) 0.0043(10) -0.0007(9)
O1 0.0117(10) 0.0119(11) 0.0165(12) 0.0011(9) 0.0053(9) -0.0002(8)
O2 0.0098(10) 0.0183(12) 0.0146(12) 0.0009(9) 0.0038(9) -0.0039(9)
O3 0.0103(10) 0.0115(11) 0.0165(12) -0.0007(9) 0.0030(9) 0.0000(8)
O4 0.0103(10) 0.0184(12) 0.0283(14) -0.0086(10) 0.0004(10) 0.0039(9)
O5 0.0148(11) 0.0153(11) 0.0118(11) -0.0028(9) 0.0018(9) -0.0014(9)
O6 0.0174(12) 0.059(2) 0.0141(13) -0.0132(13) 0.0025(10) -0.0104(12)
C1 0.0119(13) 0.0118(14) 0.0093(14) 0.0002(11) 0.0038(11) -0.0003(11)
C2 0.0150(14) 0.0130(15) 0.0109(15) 0.0003(12) 0.0029(12) -0.0037(12)
C3 0.0244(16) 0.0071(14) 0.0123(16) -0.0006(11) 0.0044(13) -0.0001(12)
C4 0.0173(15) 0.0107(15) 0.0119(15) -0.0006(11) 0.0024(12) 0.0028(12)
C5 0.0121(14) 0.0116(15) 0.0075(14) -0.0002(11) 0.0014(11) 0.0011(11)
C6 0.0121(14) 0.0140(15) 0.0084(15) 0.0009(11) 0.0033(11) -0.0007(11)
C7 0.0115(13) 0.0133(15) 0.0101(15) -0.0039(11) 0.0020(11) -0.0010(11)
C8 0.0133(14) 0.0270(18) 0.0104(16) -0.0010(13) 0.0028(12) -0.0005(13)
C9 0.0254(19) 0.060(3) 0.0129(18) -0.0055(18) 0.0069(15) -0.0167(19)
C10 0.039(2) 0.085(4) 0.0104(19) 0.002(2) 0.0082(17) -0.032(2)
C11 0.028(2) 0.053(3) 0.018(2) 0.0024(18) 0.0060(16) -0.0221(19)
C12 0.0162(15) 0.0213(17) 0.0129(17) 0.0036(13) 0.0005(13) -0.0046(13)
C13 0.0109(14) 0.0219(17) 0.0141(16) -0.0064(13) 0.0017(12) 0.0004(12)
C14 0.0181(15) 0.0166(16) 0.0115(16) 0.0040(12) 0.0013(12) -0.0044(13)
C15 0.0120(13) 0.0088(14) 0.0105(15) 0.0015(11) 0.0035(11) -0.0004(11)
C16 0.0162(15) 0.0117(15) 0.0168(16) 0.0009(12) 0.0045(13) 0.0019(12)
C17 0.0207(16) 0.0159(16) 0.0158(17) -0.0039(13) 0.0065(13) 0.0016(13)
C18 0.0207(16) 0.0177(16) 0.0076(15) 0.0002(12) 0.0045(12) -0.0008(13)
C19 0.0135(14) 0.0119(14) 0.0105(15) 0.0018(11) 0.0043(12) 0.0002(11)
C20 0.0126(14) 0.0083(14) 0.0128(15) 0.0007(11) 0.0035(12) -0.0023(11)
C21 0.0104(13) 0.0157(15) 0.0127(15) 0.0034(12) 0.0043(12) 0.0016(12)
O7 0.0171(11) 0.0155(11) 0.0108(11) 0.0003(9) 0.0031(9) -0.0062(9)
O8 0.0323(14) 0.0348(16) 0.0167(13) 0.0030(11) 0.0017(11) -0.0242(12)
O9 0.0190(11) 0.0134(11) 0.0108(11) -0.0001(9) 0.0029(9) 0.0050(9)
O10 0.0182(11) 0.0111(11) 0.0149(12) 0.0029(9) 0.0023(9) 0.0033(9)
O11 0.0174(11) 0.0137(11) 0.0126(11) 0.0027(9) 0.0040(9) 0.0049(9)
O12 0.0172(11) 0.0255(13) 0.0095(11) 0.0009(9) 0.0016(9) 0.0050(10)
O13 0.0226(13) 0.0165(13) 0.0280(15) 0.0007(10) -0.0066(11) 0.0006(10)
O14 0.0140(10) 0.0123(11) 0.0112(11) -0.0012(8) 0.0017(8) 0.0005(8)
O15 0.0174(11) 0.0170(12) 0.0175(12) -0.0022(10) 0.0052(9) -0.0012(9)
O16 0.0275(13) 0.0156(12) 0.0141(12) 0.0032(9) 0.0022(10) 0.0005(10)
O17 0.0170(12) 0.0223(14) 0.0464(18) -0.0203(13) 0.0124(12) -0.0041(10)
Ba2 0.00693(18) 0.0142(2) 0.0092(2) 0.00354(14) -0.00039(14) -0.00372(13)
Ba2' 0.010(2) 0.023(3) 0.010(3) 0.010(2) 0.0066(19) 0.0076(19)
O18 0.0278(11) 0.0271(11) 0.0265(11) -0.0013(8) 0.0078(8) -0.0018(8)
O18' 0.0240(11) 0.0236(12) 0.0233(11) 0.0001(8) 0.0074(8) 0.0003(8)
O19 0.013(2) 0.027(3) 0.018(3) -0.003(2) 0.0041(18) -0.008(2)
O19' 0.0259(14) 0.0262(14) 0.0248(14) 0.0002(9) 0.0068(9) 0.0012(10)
O20 0.018(2) 0.020(2) 0.026(3) 0.004(2) 0.001(2) 0.001(2)
O20' 0.021(2) 0.028(3) 0.018(3) 0.002(2) 0.000(2) -0.005(2)
O21 0.0263(13) 0.0248(14) 0.0210(13) -0.0012(11) 0.0070(11) 0.0086(11)
O22 0.0272(14) 0.0415(17) 0.0190(13) 0.0056(12) 0.0030(11) -0.0111(12)

loop_
_atom_type_symbol
_atom_type_description
_atom_type_scat_dispersion_real
_atom_type_scat_dispersion_imag
_atom_type_scat_source
C C 0.0033 0.0016 'International Tables Vol C Tables 4.2.6.8 and 6.1.1.4'
H H 0.0000 0.0000 'International Tables Vol C Tables 4.2.6.8 and 6.1.1.4'
N N 0.0061 0.0033 'International Tables Vol C Tables 4.2.6.8 and 6.1.1.4'
O O 0.0106 0.0060 'International Tables Vol C Tables 4.2.6.8 and 6.1.1.4'
Ba Ba -0.3244 2.2819 'International Tables Vol C Tables 4.2.6.8 and 6.1.1.4'
Gd Gd -0.1653 3.9035 'International Tables Vol C Tables 4.2.6.8 and 6.1.1.4'

loop_
_geom_angle_atom_site_label_1
_geom_angle_atom_site_label_2
_geom_angle_atom_site_label_3
_geom_angle
_geom_angle_site_symmetry_1
_geom_angle_site_symmetry_3
O11 Gd1 O5 148.35(8) . .
O11 Gd1 O7 77.44(8) . .
O5 Gd1 O7 128.63(8) . .
O11 Gd1 O9 127.98(8) . .
O5 Gd1 O9 75.75(8) . .
O7 Gd1 O9 89.14(8) . .
O11 Gd1 O3 77.47(8) . .
O5 Gd1 O3 90.63(8) . .
O7 Gd1 O3 76.58(8) . .
O9 Gd1 O3 147.69(8) . .
O11 Gd1 O1 88.34(8) . .
O5 Gd1 O1 76.14(8) . .
O7 Gd1 O1 148.09(8) . .
O9 Gd1 O1 77.26(8) . .
O3 Gd1 O1 128.35(8) . .
O11 Gd1 N2 135.66(8) . .
O5 Gd1 N2 64.53(8) . .
O7 Gd1 N2 64.13(8) . .
O9 Gd1 N2 74.70(8) . .
O3 Gd1 N2 72.99(8) . .
O1 Gd1 N2 135.99(8) . .
O11 Gd1 N1 76.99(8) . .
O5 Gd1 N1 71.44(8) . .
O7 Gd1 N1 136.72(8) . .
O9 Gd1 N1 133.98(8) . .
O3 Gd1 N1 64.15(8) . .
O1 Gd1 N1 64.30(8) . .
N2 Gd1 N1 116.65(9) . .
O11 Gd1 N3 64.25(8) . .
O5 Gd1 N3 133.74(8) . .
O7 Gd1 N3 74.01(8) . .
O9 Gd1 N3 63.73(8) . .
O3 Gd1 N3 135.62(8) . .
O1 Gd1 N3 74.09(8) . .
N2 Gd1 N3 120.30(9) . .
N1 Gd1 N3 123.02(9) . .
O2 Ba1 O12 78.96(7) . 3_575
O2 Ba1 O17 82.61(8) . .
O12 Ba1 O17 84.02(7) 3_575 .
O2 Ba1 O13 73.32(8) . .
O12 Ba1 O13 67.32(8) 3_575 .
O17 Ba1 O13 145.29(8) . .
O2 Ba1 O14 139.01(7) . 3_675
O12 Ba1 O14 103.75(7) 3_575 3_675
O17 Ba1 O14 138.27(8) . 3_675
O13 Ba1 O14 70.53(8) . 3_675
O2 Ba1 O16 141.47(7) . .
O12 Ba1 O16 67.87(7) 3_575 .
O17 Ba1 O16 75.17(9) . .
O13 Ba1 O16 109.14(7) . .
O14 Ba1 O16 70.49(7) 3_675 .
O2 Ba1 O14 75.42(7) . .
O12 Ba1 O14 130.97(7) 3_575 .
O17 Ba1 O14 131.91(8) . .
O13 Ba1 O14 65.58(7) . .
O14 Ba1 O14 72.55(7) 3_675 .
O16 Ba1 O14 141.95(7) . .
O2 Ba1 O4 70.98(7) . 1_655
O12 Ba1 O4 139.85(7) 3_575 1_655
O17 Ba1 O4 66.55(8) . 1_655
O13 Ba1 O4 125.11(7) . 1_655
O14 Ba1 O4 116.40(7) 3_675 1_655
O16 Ba1 O4 124.81(7) . 1_655
O14 Ba1 O4 65.97(6) . 1_655
O2 Ba1 O15 138.02(6) . .
O12 Ba1 O15 133.13(7) 3_575 .
O17 Ba1 O15 76.49(7) . .
O13 Ba1 O15 137.60(8) . .
O14 Ba1 O15 68.41(7) 3_675 .
O16 Ba1 O15 66.07(7) . .
O14 Ba1 O15 92.15(7) . .
O4 Ba1 O15 67.38(7) 1_655 .
O2 Ba1 Ba1 107.78(5) . 3_675
O12 Ba1 Ba1 123.84(5) 3_575 3_675
O17 Ba1 Ba1 151.24(5) . 3_675
O13 Ba1 Ba1 62.38(6) . 3_675
O14 Ba1 Ba1 36.72(5) 3_675 3_675
O16 Ba1 Ba1 106.78(6) . 3_675
O14 Ba1 Ba1 35.83(5) . 3_675
O4 Ba1 Ba1 91.01(5) 1_655 3_675
O15 Ba1 Ba1 78.33(5) . 3_675
O2 Ba1 Ba2' 31.44(8) . 3_676
O12 Ba1 Ba2' 110.29(8) 3_575 3_676
O17 Ba1 Ba2' 83.60(10) . 3_676
O13 Ba1 Ba2' 88.28(9) . 3_676
O14 Ba1 Ba2' 128.57(8) 3_675 3_676
O16 Ba1 Ba2' 158.77(9) . 3_676
O14 Ba1 Ba2' 56.04(8) . 3_676
O4 Ba1 Ba2' 42.70(9) 1_655 3_676
O15 Ba1 Ba2' 109.32(8) . 3_676
Ba1 Ba1 Ba2' 91.86(7) 3_675 3_676
O2 Ba1 Ba2 32.10(5) . 3_676
O12 Ba1 Ba2 105.40(5) 3_575 3_676
O17 Ba1 Ba2 68.02(7) . 3_676
O13 Ba1 Ba2 100.16(6) . 3_676
O14 Ba1 Ba2 142.70(5) 3_675 3_676
O16 Ba1 Ba2 143.14(5) . 3_676
O14 Ba1 Ba2 70.84(4) . 3_676
O4 Ba1 Ba2 39.31(5) 1_655 3_676
O15 Ba1 Ba2 105.93(5) . 3_676
Ba1 Ba1 Ba2 106.405(19) 3_675 3_676
Ba2' Ba1 Ba2 15.69(7) 3_676 3_676
C5 N1 C1 119.2(3) . .
C5 N1 Gd1 120.1(2) . .
C1 N1 Gd1 120.0(2) . .
C8 N2 C12 119.3(3) . .
C8 N2 Gd1 120.0(2) . .
C12 N2 Gd1 120.7(2) . .
C19 N3 C15 119.5(3) . .
C19 N3 Gd1 119.7(2) . .
C15 N3 Gd1 120.8(2) . .
C6 O1 Gd1 123.16(19) . .
C6 O2 Ba2' 111.5(2) . 3_676
C6 O2 Ba1 127.7(2) . .
Ba2' O2 Ba1 116.71(13) 3_676 .
C6 O2 Ba2 116.04(19) . 3_676
Ba2' O2 Ba2 26.83(13) 3_676 3_676
Ba1 O2 Ba2 116.12(8) . 3_676
C7 O3 Gd1 124.75(19) . .
C7 O3 Ba2' 95.4(2) . 3_576
Gd1 O3 Ba2' 129.68(13) . 3_576
C7 O4 Ba1 131.3(2) . 1_455
C7 O4 Ba2 101.0(2) . 3_576
Ba1 O4 Ba2 104.73(7) 1_455 3_576
C7 O4 Ba2' 87.7(2) . 3_576
Ba1 O4 Ba2' 100.32(12) 1_455 3_576
Ba2 O4 Ba2' 23.31(11) 3_576 3_576
C13 O5 Gd1 124.7(2) . .
C13 O6 Ba2 129.2(2) . .
C13 O6 Ba2' 139.9(3) . .
Ba2 O6 Ba2' 22.33(10) . .
N1 C1 C2 122.1(3) . .
N1 C1 C6 114.4(3) . .
C2 C1 C6 123.5(3) . .
C3 C2 C1 118.6(3) . .
C2 C3 C4 119.5(3) . .
C5 C4 C3 118.3(3) . .
N1 C5 C4 122.2(3) . .
N1 C5 C7 115.6(3) . .
C4 C5 C7 122.1(3) . .
O2 C6 O1 125.1(3) . .
O2 C6 C1 117.6(3) . .
O1 C6 C1 117.3(3) . .
O2 C6 Ba2' 48.35(18) . 3_676
O1 C6 Ba2' 87.7(2) . 3_676
C1 C6 Ba2' 138.8(2) . 3_676
O4 C7 O3 125.9(3) . .
O4 C7 C5 119.1(3) . .
O3 C7 C5 115.0(3) . .
O4 C7 Ba2' 71.1(2) . 3_576
O3 C7 Ba2' 62.74(19) . 3_576
C5 C7 Ba2' 150.4(2) . 3_576
N2 C8 C9 121.7(3) . .
N2 C8 C13 114.5(3) . .
C9 C8 C13 123.7(3) . .
C8 C9 C10 118.9(4) . .
C11 C10 C9 119.4(4) . .
C10 C11 C12 118.6(4) . .
N2 C12 C11 122.2(3) . .
N2 C12 C14 114.0(3) . .
C11 C12 C14 123.8(3) . .
O6 C13 O5 126.2(3) . .
O6 C13 C8 118.0(3) . .
O5 C13 C8 115.8(3) . .
O8 C14 O7 125.2(3) . .
O8 C14 C12 118.9(3) . .
O7 C14 C12 115.9(3) . .
N3 C15 C16 121.9(3) . .
N3 C15 C20 113.4(3) . .
C16 C15 C20 124.7(3) . .
C15 C16 C17 118.6(3) . .
C18 C17 C16 119.1(3) . .
C17 C18 C19 118.9(3) . .
N3 C19 C18 122.1(3) . .
N3 C19 C21 114.2(3) . .
C18 C19 C21 123.7(3) . .
O10 C20 O9 124.9(3) . .
O10 C20 C15 118.5(3) . .
O9 C20 C15 116.6(3) . .
O12 C21 O11 126.3(3) . .
O12 C21 C19 118.6(3) . .
O11 C21 C19 115.1(3) . .
C14 O7 Gd1 124.9(2) . .
C20 O9 Gd1 125.4(2) . .
C21 O11 Gd1 125.8(2) . .
C21 O12 Ba1 113.9(2) . 3_575
Ba1 O14 Ba1 107.45(7) 3_675 .
O18' Ba2 O19 101.9(2) . .
O18' Ba2 O18 11.1(2) . .
O19 Ba2 O18 110.96(17) . .
O18' Ba2 O6 77.3(2) . .
O19 Ba2 O6 74.90(12) . .
O18 Ba2 O6 86.21(13) . .
O18' Ba2 O19 89.5(2) . 3_676
O19 Ba2 O19 69.68(18) . 3_676
O18 Ba2 O19 86.94(16) . 3_676
O6 Ba2 O19 138.57(12) . 3_676
O18' Ba2 O19' 120.1(2) . .
O19 Ba2 O19' 18.15(16) . .
O18 Ba2 O19' 128.85(17) . .
O6 Ba2 O19' 81.44(13) . .
O19 Ba2 O19' 71.57(16) 3_676 .
O18' Ba2 O20 156.0(2) . .
O19 Ba2 O20 88.85(17) . .
O18 Ba2 O20 146.02(15) . .
O6 Ba2 O20 126.53(12) . .
O19 Ba2 O20 74.05(16) 3_676 .
O19' Ba2 O20 71.76(17) . .
O18' Ba2 O2 87.4(2) . 3_676
O19 Ba2 O2 145.40(12) . 3_676
O18 Ba2 O2 76.34(11) . 3_676
O6 Ba2 O2 139.60(8) . 3_676
O19 Ba2 O2 77.25(12) 3_676 3_676
O19' Ba2 O2 137.35(13) . 3_676
O20 Ba2 O2 72.19(11) . 3_676
O18' Ba2 O19' 71.6(2) . 3_676
O19 Ba2 O19' 73.97(16) . 3_676
O18 Ba2 O19' 69.53(16) . 3_676
O6 Ba2 O19' 129.58(13) . 3_676
O19 Ba2 O19' 17.89(14) 3_676 3_676
O19' Ba2 O19' 81.07(18) . 3_676
O20 Ba2 O19' 91.31(17) . 3_676
O2 Ba2 O19' 77.73(12) 3_676 3_676
O18' Ba2 O20' 56.8(2) . 3_676
O19 Ba2 O20' 46.28(17) . 3_676
O18 Ba2 O20' 64.92(14) . 3_676
O6 Ba2 O20' 76.73(12) . 3_676
O19 Ba2 O20' 63.43(14) 3_676 3_676
O19' Ba2 O20' 63.94(16) . 3_676
O20 Ba2 O20' 125.62(15) . 3_676
O2 Ba2 O20' 124.77(11) 3_676 3_676
O19' Ba2 O20' 53.12(15) 3_676 3_676
O18' Ba2 O4 72.1(2) . 3_576
O19 Ba2 O4 147.26(12) . 3_576
O18 Ba2 O4 68.21(11) . 3_576
O6 Ba2 O4 72.39(8) . 3_576
O19 Ba2 O4 140.31(12) 3_676 3_576
O19' Ba2 O4 148.05(12) . 3_576
O20 Ba2 O4 109.69(12) . 3_576
O2 Ba2 O4 67.33(7) 3_676 3_576
O19' Ba2 O4 129.94(13) 3_676 3_576
O20' Ba2 O4 124.64(11) 3_676 3_576
O18' Ba2 O20' 133.4(2) . .
O19 Ba2 O20' 64.69(15) . .
O18 Ba2 O20' 130.40(15) . .
O6 Ba2 O20' 132.43(12) . .
O19 Ba2 O20' 43.95(16) 3_676 .
O19' Ba2 O20' 52.76(15) . .
O20 Ba2 O20' 34.69(15) . .
O2 Ba2 O20' 84.58(11) 3_676 .
O19' Ba2 O20' 61.78(17) 3_676 .
O20' Ba2 O20' 91.67(14) 3_676 .
O4 Ba2 O20' 142.34(11) 3_576 .
O20 Ba2' O2 90.8(3) . 3_676
O20 Ba2' O20' 38.9(2) . .
O2 Ba2' O20' 92.26(19) 3_676 .
O20 Ba2' O19' 83.0(3) . .
O2 Ba2' O19' 131.0(2) 3_676 .
O20' Ba2' O19' 54.48(18) . .
O20 Ba2' O19 96.5(3) . .
O2 Ba2' O19 121.0(2) 3_676 .
O20' Ba2' O19 62.68(18) . .
O19' Ba2' O19 16.76(14) . .
O20 Ba2' O3 124.6(3) . 3_576
O2 Ba2' O3 96.37(16) 3_676 3_576
O20' Ba2' O3 161.7(3) . 3_576
O19' Ba2' O3 126.8(2) . 3_576
O19 Ba2' O3 124.4(2) . 3_576
O20 Ba2' O18' 138.0(3) . .
O2 Ba2' O18' 68.30(18) 3_676 .
O20' Ba2' O18' 103.5(2) . .
O19' Ba2' O18' 84.5(2) . .
O19 Ba2' O18' 67.8(2) . .
O3 Ba2' O18' 94.6(2) 3_576 .
O20 Ba2' O4 145.7(3) . 3_576
O2 Ba2' O4 65.90(13) 3_676 3_576
O20' Ba2' O4 154.9(2) . 3_576
O19' Ba2' O4 131.2(2) . 3_576
O19 Ba2' O4 116.8(2) . 3_576
O3 Ba2' O4 41.60(9) 3_576 3_576
O18' Ba2' O4 57.98(17) . 3_576
O20 Ba2' O6 149.2(3) . .
O2 Ba2' O6 117.4(2) 3_676 .
O20' Ba2' O6 122.2(2) . .
O19' Ba2' O6 69.45(17) . .
O19 Ba2' O6 59.51(15) . .
O3 Ba2' O6 67.36(12) 3_576 .
O18' Ba2' O6 54.60(17) . .
O4 Ba2' O6 63.63(12) 3_576 .
O20 Ba2' O19 76.1(3) . 3_676
O2 Ba2' O19 69.43(15) 3_676 3_676
O20' Ba2' O19 41.91(17) . 3_676
O19' Ba2' O19 61.92(17) . 3_676
O19 Ba2' O19 56.19(18) . 3_676
O3 Ba2' O19 156.2(2) 3_576 3_676
O18' Ba2' O19 62.70(18) . 3_676
O4 Ba2' O19 114.8(2) 3_576 3_676
O6 Ba2' O19 101.42(19) . 3_676
O20 Ba2' C6 72.7(2) . 3_676
O2 Ba2' C6 20.11(8) 3_676 3_676
O20' Ba2' C6 72.73(16) . 3_676
O19' Ba2' C6 118.2(2) . 3_676
O19 Ba2' C6 113.33(19) . 3_676
O3 Ba2' C6 113.64(17) 3_576 3_676
O18' Ba2' C6 78.41(17) . 3_676
O4 Ba2' C6 86.00(14) 3_576 3_676
O6 Ba2' C6 132.3(2) . 3_676
O19 Ba2' C6 57.38(13) 3_676 3_676
O20 Ba2' C7 143.1(3) . 3_576
O2 Ba2' C7 84.40(15) 3_676 3_576
O20' Ba2' C7 176.0(2) . 3_576
O19' Ba2' C7 126.6(2) . 3_576
O19 Ba2' C7 117.3(2) . 3_576
O3 Ba2' C7 21.90(8) 3_576 3_576
O18' Ba2' C7 73.18(18) . 3_576
O4 Ba2' C7 21.16(7) 3_576 3_576
O6 Ba2' C7 57.98(12) . 3_576
O19 Ba2' C7 134.3(2) 3_676 3_576
C6 Ba2' C7 104.12(15) 3_676 3_576
O18' O18 Ba2 31.2(6) . .
O18 O18' Ba2 137.7(8) . .
O18 O18' Ba2' 130.2(8) . .
Ba2 O18' Ba2' 9.88(12) . .
O19' O19 Ba2 100.6(5) . .
O19' O19 Ba2 88.8(5) . 3_676
Ba2 O19 Ba2 110.32(17) . 3_676
O19' O19 Ba2' 76.3(5) . .
Ba2 O19 Ba2' 24.43(12) . .
Ba2 O19 Ba2' 112.22(18) 3_676 .
O19' O19 Ba2' 109.9(5) . 3_676
Ba2 O19 Ba2' 112.3(2) . 3_676
Ba2 O19 Ba2' 22.55(11) 3_676 3_676
Ba2' O19 Ba2' 123.81(18) . 3_676
O19 O19' Ba2 61.3(5) . .
O19 O19' Ba2 73.3(5) . 3_676
Ba2 O19' Ba2 98.93(18) . 3_676
O19 O19' Ba2' 86.9(5) . .
Ba2 O19' Ba2' 25.79(13) . .
Ba2 O19' Ba2' 111.2(2) 3_676 .
O20' O20 Ba2' 102.0(4) . .
O20' O20 Ba2 82.2(3) . .
Ba2' O20 Ba2 20.64(19) . .
O20 O20' Ba2' 39.1(2) . .
O20 O20' Ba2 149.6(3) . 3_676
Ba2' O20' Ba2 111.3(2) . 3_676
O20 O20' Ba2 63.2(2) . .
Ba2' O20' Ba2 24.46(13) . .
Ba2 O20' Ba2 88.33(14) 3_676 .

loop_
_geom_bond_atom_site_label_1
_geom_bond_atom_site_label_2
_geom_bond_distance
_geom_bond_site_symmetry_2
Gd1 O11 2.388(2) .
Gd1 O5 2.418(2) .
Gd1 O7 2.426(2) .
Gd1 O9 2.431(2) .
Gd1 O3 2.455(2) .
Gd1 O1 2.463(2) .
Gd1 N2 2.492(3) .
Gd1 N1 2.506(3) .
Gd1 N3 2.519(3) .
Ba1 O2 2.774(2) .
Ba1 O12 2.782(2) 3_575
Ba1 O17 2.806(3) .
Ba1 O13 2.807(3) .
Ba1 O14 2.808(2) 3_675
Ba1 O16 2.812(2) .
Ba1 O14 2.868(2) .
Ba1 O4 2.872(2) 1_655
Ba1 O15 2.914(2) .
Ba1 Ba1 4.5757(9) 3_675
Ba1 Ba2' 4.697(5) 3_676
Ba1 Ba2 4.7296(14) 3_676
N1 C5 1.338(4) .
N1 C1 1.341(4) .
N2 C8 1.337(4) .
N2 C12 1.341(4) .
N3 C19 1.332(4) .
N3 C15 1.340(4) .
O1 C6 1.264(4) .
O2 C6 1.262(4) .
O2 Ba2' 2.743(6) 3_676
O2 Ba2 2.799(2) 3_676
O3 C7 1.281(4) .
O3 Ba2' 3.052(6) 3_576
O4 C7 1.235(4) .
O4 Ba1 2.872(2) 1_455
O4 Ba2 3.098(3) 3_576
O4 Ba2' 3.237(6) 3_576
O5 C13 1.270(4) .
O6 C13 1.244(4) .
O6 Ba2 2.679(3) .
O6 Ba2' 3.266(6) .
C1 C2 1.386(4) .
C1 C6 1.505(4) .
C2 C3 1.384(5) .
C3 C4 1.392(5) .
C4 C5 1.387(4) .
C5 C7 1.513(4) .
C6 Ba2' 3.414(6) 3_676
C7 Ba2' 3.419(6) 3_576
C8 C9 1.383(5) .
C8 C13 1.508(5) .
C9 C10 1.391(6) .
C10 C11 1.376(6) .
C11 C12 1.386(5) .
C12 C14 1.511(5) .
C14 O8 1.248(4) .
C14 O7 1.265(4) .
C15 C16 1.390(4) .
C15 C20 1.516(4) .
C16 C17 1.396(5) .
C17 C18 1.381(5) .
C18 C19 1.392(5) .
C19 C21 1.518(4) .
C20 O10 1.254(4) .
C20 O9 1.259(4) .
C21 O12 1.232(4) .
C21 O11 1.277(4) .
O12 Ba1 2.782(2) 3_575
O14 Ba1 2.808(2) 3_675
Ba2 O18' 2.023(7) .
Ba2 O19 2.463(5) .
Ba2 O18 2.626(5) .
Ba2 O19 2.729(5) 3_676
Ba2 O19' 2.761(6) .
Ba2 O20 2.797(5) .
Ba2 O2 2.799(2) 3_676
Ba2 O19' 2.849(6) 3_676
Ba2 O20' 3.013(5) 3_676
Ba2 O4 3.098(3) 3_576
Ba2 O20' 3.106(5) .
Ba2' O20 1.791(8) .
Ba2' O2 2.743(5) 3_676
Ba2' O20' 2.778(7) .
Ba2' O19' 2.948(8) .
Ba2' O19 3.030(7) .
Ba2' O3 3.052(5) 3_576
Ba2' O18' 3.232(10) .
Ba2' O4 3.237(6) 3_576
Ba2' O19 3.269(7) 3_676
Ba2' C6 3.414(6) 3_676
Ba2' C7 3.419(6) 3_576
O18 O18' 0.750(7) .
O19 O19' 0.875(7) .
O19 Ba2 2.729(5) 3_676
O19 Ba2' 3.269(7) 3_676
O19' Ba2 2.849(6) 3_676
O20 O20' 1.784(8) .
O20' Ba2 3.013(5) 3_676
